data_4071111
loop_
_publ_author_name
'You, Yujian'
'Girolami, Gregory S.'

_publ_section_title
;
 Mono(cyclopentadienyl)titanium(II) Complexes with Hydride, Alkyl, and
 Tetrahydroborate Ligands: Synthesis, Crystal Structures, and Ethylene
 Dimerization and Trimerization Catalysis
;
_journal_issue 13
_journal_name_full Organometallics
_journal_page_first 3172
_journal_paper_doi 10.1021/om701263v
_journal_volume 27
_journal_year 2008
_chemical_formula_sum 'C23 H52 B P3 Si Ti'
_chemical_formula_weight 508.36
_chemical_name_systematic
; 
 ? 
;
_space_group_IT_number 14
_symmetry_cell_setting monoclinic
_symmetry_space_group_name_Hall '-P 2yn'
_symmetry_space_group_name_H-M 'P 1 21/n 1'
_atom_sites_solution_hydrogens geom
_atom_sites_solution_primary direct
_atom_sites_solution_secondary difmap
_audit_creation_method SHELXL-97
_cell_angle_alpha 90.00
_cell_angle_beta 100.13(2)
_cell_angle_gamma 90.00
_cell_formula_units_Z 4
_cell_length_a 16.279(4)
_cell_length_b 9.103(2)
_cell_length_c 20.746(5)
_cell_measurement_temperature 198(2)
_cell_volume 3026.4(13)
_computing_cell_refinement 'Bruker SMART'
_computing_data_collection 'Bruker SMART'
_computing_data_reduction 'Bruker SAINT'
_computing_molecular_graphics 'Bruker SHELXTL'
_computing_publication_material 'Bruker SHELXTL'
_computing_structure_refinement 'SHELXL-97 (Sheldrick, 1997)'
_computing_structure_solution 'SHELXS-97 (Sheldrick, 1990)'
_diffrn_ambient_temperature 198(2)
_diffrn_measured_fraction_theta_full 1.000
_diffrn_measured_fraction_theta_max 1.000
_diffrn_measurement_device_type 'CCD area detector'
_diffrn_measurement_method 'phi and omega scans'
_diffrn_radiation_monochromator graphite
_diffrn_radiation_source 'fine-focus sealed tube'
_diffrn_radiation_type MoK\a
_diffrn_radiation_wavelength 0.71073
_diffrn_reflns_av_R_equivalents 0.0000
_diffrn_reflns_av_sigmaI/netI 0.1035
_diffrn_reflns_limit_h_max 18
_diffrn_reflns_limit_h_min -19
_diffrn_reflns_limit_k_max 10
_diffrn_reflns_limit_k_min 0
_diffrn_reflns_limit_l_max 24
_diffrn_reflns_limit_l_min 0
_diffrn_reflns_number 5306
_diffrn_reflns_theta_full 24.97
_diffrn_reflns_theta_max 24.97
_diffrn_reflns_theta_min 1.47
_exptl_absorpt_coefficient_mu 0.490
_exptl_absorpt_correction_type none
_exptl_crystal_density_diffrn 1.116
_exptl_crystal_density_meas ?
_exptl_crystal_density_method 'not measured'
_exptl_crystal_F_000 1104
_exptl_crystal_size_max 0.30
_exptl_crystal_size_mid 0.20
_exptl_crystal_size_min 0.16
_refine_diff_density_max 0.758
_refine_diff_density_min -0.416
_refine_diff_density_rms 0.099
_refine_ls_extinction_method none
_refine_ls_goodness_of_fit_ref 1.095
_refine_ls_hydrogen_treatment mixed
_refine_ls_matrix_type full
_refine_ls_number_parameters 292
_refine_ls_number_reflns 5306
_refine_ls_number_restraints 8
_refine_ls_restrained_S_all 1.094
_refine_ls_R_factor_all 0.1599
_refine_ls_R_factor_gt 0.0613
_refine_ls_shift/su_max 0.024
_refine_ls_shift/su_mean 0.004
_refine_ls_structure_factor_coef Fsqd
_refine_ls_weighting_details 'calc w=1/[\s^2^(Fo^2^)+(0.0860P)^2^+0.0000P] where P=(Fo^2^+2Fc^2^)/3'
_refine_ls_weighting_scheme calc
_refine_ls_wR_factor_gt 0.1368
_refine_ls_wR_factor_ref 0.1763
_reflns_number_gt 2902
_reflns_number_total 5306
_reflns_threshold_expression >2sigma(I)
_cod_data_source_file om701263v-file006.cif
_cod_data_source_block cptibh42
_cod_depositor_comments
;
The following automatic conversions were performed:

'_symmetry_cell_setting' value 'Monoclinic' changed to 'monoclinic'
according to /home/saulius/struct/CIF-dictionaries/cif_core.dic
dictionary named 'cif_core.dic' version 2.4.1 from 2010-06-29.

Automatic conversion script
Id: cif_fix_values 1715 2011-07-08 13:25:40Z adriana 

The following automatic conversions were performed:

'_exptl_crystal_density_meas' value 'not_measured' was changed to '?'
- the value is perceived as not measured.

Automatic conversion script
Id: cif_fix_values 3008 2015-01-20 13:52:24Z robertas 
;
_cod_original_cell_volume 3026.4(12)
_cod_original_sg_symbol_H-M P2(1)/n
_cod_database_code 4071111

loop_
_symmetry_equiv_pos_as_xyz
'x, y, z'
'-x+1/2, y+1/2, -z+1/2'
'-x, -y, -z'
'x-1/2, -y-1/2, z-1/2'

loop_
_atom_site_label
_atom_site_type_symbol
_atom_site_fract_x
_atom_site_fract_y
_atom_site_fract_z
_atom_site_U_iso_or_equiv
_atom_site_adp_type
_atom_site_occupancy
_atom_site_symmetry_multiplicity
_atom_site_calc_flag
_atom_site_refinement_flags
Ti Ti 0.98918(5) 0.74133(9) 0.20405(4) 0.0248(2) Uani 1 1 d .
B B 1.0806(4) 0.9367(7) 0.2589(3) 0.0447(18) Uani 1 1 d D
H1 H 1.095(3) 0.869(4) 0.2177(18) 0.042(15) Uiso 1 1 d D
H2 H 1.016(2) 0.903(5) 0.261(2) 0.069(19) Uiso 1 1 d D
H3 H 1.076(2) 1.044(4) 0.241(2) 0.041(15) Uiso 1 1 d D
H4 H 1.117(2) 0.893(5) 0.3006(18) 0.046(15) Uiso 1 1 d D
P1 P 1.11098(8) 0.55767(15) 0.21730(7) 0.0322(3) Uani 1 1 d .
P2 P 0.95321(8) 0.62949(16) 0.30958(7) 0.0306(3) Uani 1 1 d .
P3 P 1.07189(10) 0.24267(18) 0.44834(8) 0.0444(4) Uani 1 1 d .
Si Si 1.13701(9) 0.51960(17) 0.37529(7) 0.0334(4) Uani 1 1 d .
C1 C 0.9364(3) 0.8844(6) 0.1123(2) 0.0369(13) Uani 1 1 d .
C2 C 0.9511(3) 0.7419(5) 0.0899(2) 0.0280(11) Uani 1 1 d .
C3 C 0.8965(3) 0.6462(6) 0.1126(3) 0.0354(13) Uani 1 1 d .
C4 C 0.8463(3) 0.7275(6) 0.1494(2) 0.0341(13) Uani 1 1 d .
C5 C 0.8717(3) 0.8752(6) 0.1502(2) 0.0351(13) Uani 1 1 d .
C6 C 0.9771(3) 1.0283(6) 0.0979(3) 0.0450(15) Uani 1 1 d .
H6A H 1.0224 1.0082 0.0738 0.068 Uiso 1 1 calc R
H6B H 0.9995 1.0778 0.1392 0.068 Uiso 1 1 calc R
H6C H 0.9354 1.0915 0.0715 0.068 Uiso 1 1 calc R
C7 C 1.0080(3) 0.7068(7) 0.0416(3) 0.0485(16) Uani 1 1 d .
H7A H 1.0273 0.6049 0.0477 0.073 Uiso 1 1 calc R
H7B H 1.0561 0.7731 0.0489 0.073 Uiso 1 1 calc R
H7C H 0.9773 0.7195 -0.0032 0.073 Uiso 1 1 calc R
C8 C 0.8834(4) 0.4865(6) 0.0938(3) 0.0508(16) Uani 1 1 d .
H8A H 0.8418 0.4787 0.0536 0.076 Uiso 1 1 calc R
H8B H 0.8638 0.4331 0.1292 0.076 Uiso 1 1 calc R
H8C H 0.9363 0.4439 0.0864 0.076 Uiso 1 1 calc R
C9 C 0.7702(3) 0.6683(8) 0.1737(3) 0.0542(17) Uani 1 1 d .
H9A H 0.7636 0.7197 0.2140 0.081 Uiso 1 1 calc R
H9B H 0.7774 0.5629 0.1827 0.081 Uiso 1 1 calc R
H9C H 0.7204 0.6840 0.1403 0.081 Uiso 1 1 calc R
C10 C 0.8360(4) 1.0019(7) 0.1819(3) 0.0531(17) Uani 1 1 d .
H10A H 0.7953 1.0535 0.1493 0.080 Uiso 1 1 calc R
H10B H 0.8809 1.0696 0.2002 0.080 Uiso 1 1 calc R
H10C H 0.8083 0.9657 0.2171 0.080 Uiso 1 1 calc R
C11 C 1.1789(3) 0.5604(6) 0.2984(2) 0.0333(12) Uani 1 1 d .
H11A H 1.2047 0.6591 0.3039 0.040 Uiso 1 1 calc R
H11B H 1.2246 0.4897 0.2966 0.040 Uiso 1 1 calc R
C12 C 1.0960(4) 0.3643(6) 0.1990(3) 0.0485(15) Uani 1 1 d .
H12A H 1.0725 0.3520 0.1524 0.073 Uiso 1 1 calc R
H12B H 1.0577 0.3226 0.2256 0.073 Uiso 1 1 calc R
H12C H 1.1499 0.3135 0.2089 0.073 Uiso 1 1 calc R
C13 C 1.1889(3) 0.6040(7) 0.1664(3) 0.0509(17) Uani 1 1 d .
H13A H 1.2390 0.5442 0.1798 0.076 Uiso 1 1 calc R
H13B H 1.2034 0.7083 0.1718 0.076 Uiso 1 1 calc R
H13C H 1.1658 0.5843 0.1203 0.076 Uiso 1 1 calc R
C21 C 1.0396(3) 0.6270(6) 0.3785(2) 0.0329(12) Uani 1 1 d .
H21A H 1.0171 0.5911 0.4170 0.040 Uiso 1 1 calc R
H21B H 1.0567 0.7303 0.3878 0.040 Uiso 1 1 calc R
C22 C 0.8769(3) 0.7388(7) 0.3440(3) 0.0474(15) Uani 1 1 d .
H22A H 0.8237 0.7394 0.3134 0.071 Uiso 1 1 calc R
H22B H 0.8974 0.8398 0.3513 0.071 Uiso 1 1 calc R
H22C H 0.8688 0.6959 0.3858 0.071 Uiso 1 1 calc R
C23 C 0.9080(4) 0.4459(6) 0.3100(3) 0.0504(16) Uani 1 1 d .
H23A H 0.9087 0.4146 0.3552 0.076 Uiso 1 1 calc R
H23B H 0.9408 0.3768 0.2885 0.076 Uiso 1 1 calc R
H23C H 0.8503 0.4477 0.2863 0.076 Uiso 1 1 calc R
C31 C 1.1152(3) 0.3194(6) 0.3783(3) 0.0400(14) Uani 1 1 d .
H31A H 1.0759 0.2939 0.3378 0.048 Uiso 1 1 calc R
H31B H 1.1681 0.2669 0.3765 0.048 Uiso 1 1 calc R
C32 C 1.1600(4) 0.1364(8) 0.4896(3) 0.068(2) Uani 1 1 d .
H32A H 1.1419 0.0734 0.5228 0.102 Uiso 1 1 calc R
H32B H 1.2038 0.2031 0.5107 0.102 Uiso 1 1 calc R
H32C H 1.1818 0.0752 0.4576 0.102 Uiso 1 1 calc R
C33 C 1.0092(5) 0.0921(7) 0.4062(3) 0.065(2) Uani 1 1 d .
H33A H 1.0448 0.0287 0.3846 0.097 Uiso 1 1 calc R
H33B H 0.9643 0.1327 0.3734 0.097 Uiso 1 1 calc R
H33C H 0.9850 0.0344 0.4382 0.097 Uiso 1 1 calc R
C41 C 1.2197(3) 0.5822(6) 0.4483(3) 0.0412(14) Uani 1 1 d .
C42 C 1.2974(4) 0.4836(9) 0.4516(3) 0.071(2) Uani 1 1 d .
H42A H 1.3406 0.5154 0.4879 0.106 Uiso 1 1 calc R
H42B H 1.3187 0.4914 0.4104 0.106 Uiso 1 1 calc R
H42C H 1.2822 0.3813 0.4585 0.106 Uiso 1 1 calc R
C43 C 1.2464(4) 0.7382(7) 0.4379(3) 0.066(2) Uani 1 1 d .
H43A H 1.1983 0.8039 0.4354 0.099 Uiso 1 1 calc R
H43B H 1.2685 0.7440 0.3970 0.099 Uiso 1 1 calc R
H43C H 1.2898 0.7678 0.4746 0.099 Uiso 1 1 calc R
C44 C 1.1875(4) 0.5730(8) 0.5106(3) 0.0609(19) Uani 1 1 d .
H44A H 1.2323 0.5969 0.5471 0.091 Uiso 1 1 calc R
H44B H 1.1673 0.4731 0.5162 0.091 Uiso 1 1 calc R
H44C H 1.1415 0.6428 0.5096 0.091 Uiso 1 1 calc R

loop_
_atom_site_aniso_label
_atom_site_aniso_U_11
_atom_site_aniso_U_22
_atom_site_aniso_U_33
_atom_site_aniso_U_23
_atom_site_aniso_U_13
_atom_site_aniso_U_12
Ti 0.0211(4) 0.0268(5) 0.0262(5) 0.0024(4) 0.0033(3) -0.0011(4)
B 0.052(4) 0.029(4) 0.049(4) 0.009(3) -0.003(4) -0.005(3)
P1 0.0308(7) 0.0341(8) 0.0331(8) 0.0069(6) 0.0099(6) 0.0075(6)
P2 0.0257(7) 0.0349(8) 0.0322(8) 0.0026(6) 0.0076(6) 0.0024(6)
P3 0.0558(10) 0.0405(9) 0.0402(8) 0.0032(7) 0.0173(7) -0.0012(8)
Si 0.0299(8) 0.0357(9) 0.0339(8) 0.0026(7) 0.0032(6) 0.0023(6)
C1 0.027(3) 0.047(4) 0.032(3) 0.011(3) -0.006(2) 0.003(3)
C2 0.034(3) 0.022(3) 0.027(3) 0.008(2) 0.001(2) 0.000(2)
C3 0.027(3) 0.042(3) 0.034(3) -0.010(3) -0.001(2) -0.011(2)
C4 0.022(2) 0.047(4) 0.032(3) 0.014(3) -0.001(2) 0.001(2)
C5 0.028(3) 0.045(3) 0.031(3) -0.001(3) 0.003(2) 0.009(2)
C6 0.043(3) 0.036(3) 0.052(4) 0.013(3) -0.003(3) -0.009(3)
C7 0.045(3) 0.059(4) 0.043(3) -0.007(3) 0.014(3) -0.011(3)
C8 0.056(4) 0.040(4) 0.051(4) -0.006(3) -0.003(3) -0.020(3)
C9 0.031(3) 0.086(5) 0.044(4) 0.001(3) 0.002(3) -0.008(3)
C10 0.047(4) 0.059(4) 0.054(4) -0.001(3) 0.009(3) 0.018(3)
C11 0.024(3) 0.030(3) 0.043(3) 0.004(2) -0.003(2) 0.001(2)
C12 0.074(4) 0.027(3) 0.044(3) 0.004(3) 0.007(3) 0.018(3)
C13 0.039(3) 0.066(4) 0.052(4) 0.004(3) 0.020(3) 0.016(3)
C21 0.035(3) 0.038(3) 0.028(3) 0.007(2) 0.012(2) 0.005(2)
C22 0.034(3) 0.066(4) 0.045(3) -0.003(3) 0.013(3) 0.012(3)
C23 0.042(3) 0.041(3) 0.067(4) -0.001(3) 0.006(3) -0.016(3)
C31 0.040(3) 0.034(3) 0.045(3) -0.001(3) 0.005(3) 0.004(3)
C32 0.083(5) 0.069(5) 0.057(4) 0.033(4) 0.027(4) 0.028(4)
C33 0.101(6) 0.057(4) 0.038(4) -0.002(3) 0.018(4) -0.033(4)
C41 0.032(3) 0.035(3) 0.056(4) -0.003(3) 0.007(3) -0.001(2)
C42 0.042(4) 0.094(6) 0.066(5) -0.015(4) -0.018(3) 0.006(4)
C43 0.059(4) 0.063(5) 0.067(5) -0.004(4) -0.013(3) -0.015(4)
C44 0.065(4) 0.066(5) 0.043(4) -0.018(3) -0.014(3) -0.005(4)

loop_
_atom_type_symbol
_atom_type_description
_atom_type_scat_dispersion_real
_atom_type_scat_dispersion_imag
_atom_type_scat_source
C C 0.0033 0.0016 'International Tables Vol C Tables 4.2.6.8 and 6.1.1.4'
H H 0.0000 0.0000 'International Tables Vol C Tables 4.2.6.8 and 6.1.1.4'
B B 0.0013 0.0007 'International Tables Vol C Tables 4.2.6.8 and 6.1.1.4'
Si Si 0.0817 0.0704 'International Tables Vol C Tables 4.2.6.8 and 6.1.1.4'
P P 0.1023 0.0942 'International Tables Vol C Tables 4.2.6.8 and 6.1.1.4'
Ti Ti 0.2776 0.4457 'International Tables Vol C Tables 4.2.6.8 and 6.1.1.4'

loop_
_geom_angle_atom_site_label_1
_geom_angle_atom_site_label_2
_geom_angle_atom_site_label_3
_geom_angle
C2 Ti C1 35.14(17)
C2 Ti C3 34.18(17)
C1 Ti C3 57.44(19)
C2 Ti C5 58.32(17)
C1 Ti C5 35.13(17)
C3 Ti C5 57.62(19)
C2 Ti C4 57.36(17)
C1 Ti C4 57.27(17)
C3 Ti C4 34.60(17)
C5 Ti C4 34.19(18)
C2 Ti B 119.8(2)
C1 Ti B 94.6(2)
C3 Ti B 151.7(2)
C5 Ti B 102.6(2)
C4 Ti B 135.3(2)
C2 Ti P1 99.89(13)
C1 Ti P1 127.92(14)
C3 Ti P1 102.61(14)
C5 Ti P1 157.85(13)
C4 Ti P1 132.86(14)
B Ti P1 91.61(16)
C2 Ti P2 143.34(13)
C1 Ti P2 143.67(14)
C3 Ti P2 109.15(14)
C5 Ti P2 108.54(13)
C4 Ti P2 91.98(12)
B Ti P2 95.84(16)
P1 Ti P2 86.47(5)
C2 Ti H1 101.8(10)
C1 Ti H1 88.6(9)
C3 Ti H1 135.8(10)
C5 Ti H1 111.2(9)
C4 Ti H1 144.3(9)
B Ti H1 26.6(10)
P1 Ti H1 75.0(10)
P2 Ti H1 114.7(10)
C2 Ti H2 128.6(11)
C1 Ti H2 95.1(11)
C3 Ti H2 146.1(11)
C5 Ti H2 88.5(11)
C4 Ti H2 115.6(12)
B Ti H2 25.3(12)
P1 Ti H2 110.5(11)
P2 Ti H2 80.5(11)
H1 Ti H2 52(2)
Ti B H1 56(2)
Ti B H2 47(3)
H1 B H2 102(4)
Ti B H3 120(3)
H1 B H3 104.7(15)
H2 B H3 105.2(15)
Ti B H4 109(3)
H1 B H4 105.2(15)
H2 B H4 105.6(16)
H3 B H4 131(4)
C12 P1 C13 100.6(3)
C12 P1 C11 104.0(3)
C13 P1 C11 99.1(2)
C12 P1 Ti 122.5(2)
C13 P1 Ti 112.7(2)
C11 P1 Ti 114.59(17)
C21 P2 C23 104.0(3)
C21 P2 C22 100.6(2)
C23 P2 C22 101.2(3)
C21 P2 Ti 114.40(16)
C23 P2 Ti 121.2(2)
C22 P2 Ti 112.8(2)
C32 P3 C33 98.8(4)
C32 P3 C31 101.1(3)
C33 P3 C31 99.4(3)
C31 Si C21 110.0(2)
C31 Si C11 108.8(2)
C21 Si C11 111.3(2)
C31 Si C41 112.0(3)
C21 Si C41 107.2(2)
C11 Si C41 107.6(2)
C2 C1 C5 108.2(5)
C2 C1 C6 128.4(5)
C5 C1 C6 123.3(5)
C2 C1 Ti 72.4(3)
C5 C1 Ti 73.8(3)
C6 C1 Ti 121.9(3)
C3 C2 C1 108.0(4)
C3 C2 C7 126.6(5)
C1 C2 C7 124.8(5)
C3 C2 Ti 74.1(3)
C1 C2 Ti 72.4(3)
C7 C2 Ti 125.8(3)
C2 C3 C4 108.6(5)
C2 C3 C8 125.9(5)
C4 C3 C8 124.9(5)
C2 C3 Ti 71.7(3)
C4 C3 Ti 74.0(3)
C8 C3 Ti 126.8(4)
C5 C4 C3 108.0(4)
C5 C4 C9 126.3(5)
C3 C4 C9 125.0(5)
C5 C4 Ti 71.7(3)
C3 C4 Ti 71.4(3)
C9 C4 Ti 129.8(4)
C4 C5 C1 107.1(5)
C4 C5 C10 127.4(5)
C1 C5 C10 125.5(5)
C4 C5 Ti 74.1(3)
C1 C5 Ti 71.1(3)
C10 C5 Ti 122.2(4)
C1 C6 H6A 109.5
C1 C6 H6B 109.5
H6A C6 H6B 109.5
C1 C6 H6C 109.5
H6A C6 H6C 109.5
H6B C6 H6C 109.5
C2 C7 H7A 109.5
C2 C7 H7B 109.5
H7A C7 H7B 109.5
C2 C7 H7C 109.5
H7A C7 H7C 109.5
H7B C7 H7C 109.5
C3 C8 H8A 109.5
C3 C8 H8B 109.5
H8A C8 H8B 109.5
C3 C8 H8C 109.5
H8A C8 H8C 109.5
H8B C8 H8C 109.5
C4 C9 H9A 109.5
C4 C9 H9B 109.5
H9A C9 H9B 109.5
C4 C9 H9C 109.5
H9A C9 H9C 109.5
H9B C9 H9C 109.5
C5 C10 H10A 109.5
C5 C10 H10B 109.5
H10A C10 H10B 109.5
C5 C10 H10C 109.5
H10A C10 H10C 109.5
H10B C10 H10C 109.5
P1 C11 Si 121.6(3)
P1 C11 H11A 106.9
Si C11 H11A 106.9
P1 C11 H11B 106.9
Si C11 H11B 106.9
H11A C11 H11B 106.7
P1 C12 H12A 109.5
P1 C12 H12B 109.5
H12A C12 H12B 109.5
P1 C12 H12C 109.5
H12A C12 H12C 109.5
H12B C12 H12C 109.5
P1 C13 H13A 109.5
P1 C13 H13B 109.5
H13A C13 H13B 109.5
P1 C13 H13C 109.5
H13A C13 H13C 109.5
H13B C13 H13C 109.5
P2 C21 Si 121.3(3)
P2 C21 H21A 107.0
Si C21 H21A 107.0
P2 C21 H21B 107.0
Si C21 H21B 107.0
H21A C21 H21B 106.7
P2 C22 H22A 109.5
P2 C22 H22B 109.5
H22A C22 H22B 109.5
P2 C22 H22C 109.5
H22A C22 H22C 109.5
H22B C22 H22C 109.5
P2 C23 H23A 109.5
P2 C23 H23B 109.5
H23A C23 H23B 109.5
P2 C23 H23C 109.5
H23A C23 H23C 109.5
H23B C23 H23C 109.5
P3 C31 Si 119.7(3)
P3 C31 H31A 107.4
Si C31 H31A 107.4
P3 C31 H31B 107.4
Si C31 H31B 107.4
H31A C31 H31B 106.9
P3 C32 H32A 109.5
P3 C32 H32B 109.5
H32A C32 H32B 109.5
P3 C32 H32C 109.5
H32A C32 H32C 109.5
H32B C32 H32C 109.5
P3 C33 H33A 109.5
P3 C33 H33B 109.5
H33A C33 H33B 109.5
P3 C33 H33C 109.5
H33A C33 H33C 109.5
H33B C33 H33C 109.5
C44 C41 C43 109.5(5)
C44 C41 C42 110.1(5)
C43 C41 C42 107.4(5)
C44 C41 Si 111.3(4)
C43 C41 Si 110.1(4)
C42 C41 Si 108.4(4)
C41 C42 H42A 109.5
C41 C42 H42B 109.5
H42A C42 H42B 109.5
C41 C42 H42C 109.5
H42A C42 H42C 109.5
H42B C42 H42C 109.5
C41 C43 H43A 109.5
C41 C43 H43B 109.5
H43A C43 H43B 109.5
C41 C43 H43C 109.5
H43A C43 H43C 109.5
H43B C43 H43C 109.5
C41 C44 H44A 109.5
C41 C44 H44B 109.5
H44A C44 H44B 109.5
C41 C44 H44C 109.5
H44A C44 H44C 109.5
H44B C44 H44C 109.5

loop_
_geom_bond_atom_site_label_1
_geom_bond_atom_site_label_2
_geom_bond_distance
Ti C2 2.341(5)
Ti C1 2.341(5)
Ti C3 2.371(5)
Ti C5 2.375(5)
Ti C4 2.406(5)
Ti B 2.465(7)
Ti P1 2.5711(16)
Ti P2 2.5736(16)
Ti H1 2.06(5)
Ti H2 1.89(6)
B H1 1.11(4)
B H2 1.11(4)
B H3 1.04(4)
B H4 1.04(4)
P1 C12 1.808(5)
P1 C13 1.837(5)
P1 C11 1.844(5)
P2 C21 1.821(5)
P2 C23 1.827(5)
P2 C22 1.832(5)
P3 C32 1.815(6)
P3 C33 1.836(6)
P3 C31 1.859(5)
Si C31 1.860(6)
Si C21 1.874(5)
Si C11 1.879(5)
Si C41 1.927(6)
C1 C2 1.413(7)
C1 C5 1.424(7)
C1 C6 1.521(7)
C2 C3 1.385(7)
C2 C7 1.514(7)
C3 C4 1.421(7)
C3 C8 1.510(7)
C4 C5 1.406(7)
C4 C9 1.517(7)
C5 C10 1.495(7)
C6 H6A 0.9800
C6 H6B 0.9800
C6 H6C 0.9800
C7 H7A 0.9800
C7 H7B 0.9800
C7 H7C 0.9800
C8 H8A 0.9800
C8 H8B 0.9800
C8 H8C 0.9800
C9 H9A 0.9800
C9 H9B 0.9800
C9 H9C 0.9800
C10 H10A 0.9800
C10 H10B 0.9800
C10 H10C 0.9800
C11 H11A 0.9900
C11 H11B 0.9900
C12 H12A 0.9800
C12 H12B 0.9800
C12 H12C 0.9800
C13 H13A 0.9800
C13 H13B 0.9800
C13 H13C 0.9800
C21 H21A 0.9900
C21 H21B 0.9900
C22 H22A 0.9800
C22 H22B 0.9800
C22 H22C 0.9800
C23 H23A 0.9800
C23 H23B 0.9800
C23 H23C 0.9800
C31 H31A 0.9900
C31 H31B 0.9900
C32 H32A 0.9800
C32 H32B 0.9800
C32 H32C 0.9800
C33 H33A 0.9800
C33 H33B 0.9800
C33 H33C 0.9800
C41 C44 1.478(8)
C41 C43 1.512(8)
C41 C42 1.543(8)
C42 H42A 0.9800
C42 H42B 0.9800
C42 H42C 0.9800
C43 H43A 0.9800
C43 H43B 0.9800
C43 H43C 0.9800
C44 H44A 0.9800
C44 H44B 0.9800
C44 H44C 0.9800
